data_4118524
loop_
_publ_author_name
'Powner, Matthew W.'
'Zheng, Shao-Liang'
'Szostak, Jack W.'

_publ_section_title
;
 Multicomponent Assembly of Proposed DNA Precursors in Water
;
_journal_coden_ASTM JACSAT
_journal_issue 33
_journal_name_full 'Journal of the American Chemical Society'
_journal_page_first 13889
_journal_page_last 13895
_journal_paper_doi 10.1021/ja306176n
_journal_volume 134
_journal_year 2012
_chemical_formula_sum 'C9 H12 N6 O S'
_space_group_IT_number 14
_symmetry_cell_setting monoclinic
_symmetry_Int_Tables_number 14
_symmetry_space_group_name_Hall '-P 2yn'
_symmetry_space_group_name_H-M 'P 1 21/n 1'
_cell_angle_alpha 90.00
_cell_angle_beta 91.723(2)
_cell_angle_gamma 90.00
_cell_formula_units_Z 4
_cell_length_a 8.7470(11)
_cell_length_b 13.4408(17)
_cell_length_c 9.6495(12)
_cell_volume 1133.9(2)
_cod_data_source_file ja306176n_si_005.cif
_cod_data_source_block MP4-MCR-Me-Cd-Cx3
_cod_original_cell_volume 1133.95
_cod_original_sg_symbol_H-M 'P 21/n'
_cod_database_code 4118524

loop_
_symmetry_equiv_pos_site_id
_symmetry_equiv_pos_as_xyz
1 x,y,z
2 1/2-x,1/2+y,1/2-z
3 -x,-y,-z
4 1/2+x,1/2-y,1/2+z

loop_
_atom_site_label
_atom_site_type_symbol
_atom_site_fract_x
_atom_site_fract_y
_atom_site_fract_z
S1 S 0.19520(4) 0.53660(3) 0.40622(4)
O1 O 0.09272(12) 0.11656(8) 0.46087(12)
N1 N -0.02841(16) 0.66890(10) 0.35961(16)
N2 N -0.00360(14) 0.54413(9) 0.19431(14)
N3 N 0.21413(14) 0.29878(10) 0.35155(15)
N4 N -0.17734(14) 0.25424(10) 0.24034(15)
N5 N 0.00871(14) 0.36589(9) 0.21503(14)
N6 N -0.14685(15) 0.06827(10) 0.39515(15)
C1 C 0.03762(16) 0.58715(11) 0.30950(16)
C2 C 0.08933(17) 0.45669(11) 0.17046(17)
H2 H 0.1099 0.4516 0.0693
C3 C 0.24291(17) 0.46436(11) 0.25307(17)
H3A H 0.3141 0.5053 0.1973
C4 C 0.32156(17) 0.36524(12) 0.28498(17)
H4 H 0.3509 0.3344 0.1953
C5 C 0.06883(16) 0.29284(11) 0.29939(16)
C6 C -0.04722(17) 0.22402(11) 0.31646(16)
C7 C -0.13980(17) 0.33808(12) 0.18189(17)
H7 H -0.2071 0.3756 0.1232
C8 C 0.46505(17) 0.37592(13) 0.37653(19)
H8A H 0.4380 0.4035 0.4665
H8B H 0.5371 0.4206 0.3319
H8C H 0.5126 0.3105 0.3902
C9 C -0.03107(16) 0.13316(11) 0.39485(16)
H3 H 0.246(2) 0.2478(15) 0.390(2)
H6A H -0.233(2) 0.0817(15) 0.350(2)
H6B H -0.133(2) 0.0109(15) 0.443(2)
H1A H -0.114(2) 0.6909(16) 0.326(2)
H1B H -0.002(2) 0.6909(16) 0.442(2)
